data_9016321
loop_
_publ_author_name
'Bordet, P.'
'Boucherle, J.'
'Santoro, A.'
'Marezio, M.'

_publ_section_title
;
 Crystal structure and proton conductivity of N H4 H2 (I O3)3
 and K H2 (I O3)3
 _cod_database_code 1008359
;
_journal_name_full 'Solid State Ionics'
_journal_page_first 243
_journal_page_last 254
_journal_paper_doi 10.1016/0167-2738(86)90079-2
_journal_volume 21
_journal_year 1986
_chemical_formula_sum 'I3 K O9'
_space_group_IT_number 2
_symmetry_space_group_name_Hall '-P 1'
_symmetry_space_group_name_H-M 'P -1'
_cell_angle_alpha 66.08
_cell_angle_beta 60.16
_cell_angle_gamma 71.06
_cell_length_a 8.266
_cell_length_b 8.200
_cell_length_c 8.180
_cell_formula_units_Z 2
_cell_volume 434.327
_database_code_amcsd 0016270
_exptl_crystal_density_diffrn 4.311
_cod_duplicate_entry 1008359
_cod_original_formula_sum 'I3 O9 K'
_cod_database_code 9016321
_amcsd_formula_title 'H2 I3 K O9'

loop_
_space_group_symop_operation_xyz
x,y,z
-x,-y,-z

loop_
_atom_site_label
_atom_site_fract_x
_atom_site_fract_y
_atom_site_fract_z
I1 0.81368 0.18645 0.75488
I2 0.23951 0.73478 0.77795
I3 0.30383 0.20049 0.78194
O1 0.77550 0.42720 0.60100
O2 0.83480 0.08200 0.58070
O3 0.12130 0.55410 0.82120
O4 0.47190 0.65910 0.61180
O5 0.46470 0.23090 0.85190
O6 0.06040 0.18350 0.66020
O7 0.40400 -0.02110 0.75140
O8 0.26350 0.64020 0.00690
O9 0.11750 0.13580 0.03250
K1 0.72330 0.72020 0.76230

loop_
_cod_related_entry_id
_cod_related_entry_database
_cod_related_entry_code
1 AMCSD 0016270
